data_7040271
loop_
_publ_author_name
'Struch, N.'
'Wagner, N.'
'Schnakenburg, G.'
'Weisbarth, R.'
'Klos, S.'
'Beck, J.'
'L\"utzen, A'

_publ_section_title
;
 Thiazolylimines as novel ligand-systems for spin-crossover centred near
 room temperature.
;
_journal_issue 36
_journal_name_full 'Dalton transactions (Cambridge, England : 2003)'
_journal_page_first 14023
_journal_page_last 14029
_journal_paper_doi 10.1039/c6dt02077a
_journal_volume 45
_journal_year 2016
_chemical_formula_moiety '2(F6 Sb), C18 H21 Fe N7 S3'
_chemical_formula_sum 'C18 H21 F12 Fe N7 S3 Sb2'
_chemical_formula_weight 958.95
_chemical_name_systematic 1[SbF6]2
_space_group_crystal_system hexagonal
_space_group_IT_number 170
_space_group_name_Hall 'P 65'
_space_group_name_H-M_alt 'P 65'
_symmetry_space_group_name_Hall 'P 65'
_symmetry_space_group_name_H-M 'P 65'
_atom_sites_solution_hydrogens geom
_audit_creation_date 2016-07-18
_audit_creation_method
;
Olex2 1.2
(compiled 2016.02.19 svn.r3266 for OlexSys, GUI svn.r5155)
;
_audit_update_record
;
2016-07-27 deposited with the CCDC.
2016-08-10 downloaded from the CCDC.
;
_cell_angle_alpha 90
_cell_angle_beta 90
_cell_angle_gamma 120
_cell_formula_units_Z 6
_cell_length_a 10.0709(9)
_cell_length_b 10.0709(9)
_cell_length_c 49.888(4)
_cell_measurement_reflns_used 9799
_cell_measurement_temperature 100(2)
_cell_measurement_theta_max 30.01
_cell_measurement_theta_min 3.27
_cell_volume 4381.9(7)
_computing_molecular_graphics 'Olex2 (Dolomanov et al., 2009)'
_computing_publication_material 'Olex2 (Dolomanov et al., 2009)'
_computing_structure_refinement 'XL (Sheldrick, 2008)'
_diffrn_ambient_temperature 100.0
_diffrn_detector 'Bruker Photon100 detector'
_diffrn_detector_area_resol_mean 7.9
_diffrn_detector_type 'CMOS area detector'
_diffrn_measured_fraction_theta_full 0.998
_diffrn_measured_fraction_theta_max 0.998
_diffrn_measurement_device 'three-circle diffractometer'
_diffrn_measurement_device_type 'Bruker D8 Venture'
_diffrn_measurement_method '\w and \f scans'
_diffrn_radiation_monochromator 'mirror optics'
_diffrn_radiation_probe x-ray
_diffrn_radiation_type MoK\a
_diffrn_radiation_wavelength 0.71073
_diffrn_reflns_av_R_equivalents 0.0231
_diffrn_reflns_av_unetI/netI 0.0156
_diffrn_reflns_Laue_measured_fraction_full 0.998
_diffrn_reflns_Laue_measured_fraction_max 0.998
_diffrn_reflns_limit_h_max 13
_diffrn_reflns_limit_h_min -11
_diffrn_reflns_limit_k_max 13
_diffrn_reflns_limit_k_min -13
_diffrn_reflns_limit_l_max 65
_diffrn_reflns_limit_l_min -65
_diffrn_reflns_number 42543
_diffrn_reflns_point_group_measured_fraction_full 0.998
_diffrn_reflns_point_group_measured_fraction_max 0.998
_diffrn_reflns_theta_full 26.000
_diffrn_reflns_theta_max 27.996
_diffrn_reflns_theta_min 2.450
_diffrn_source 'microfocus sealed X-ray tube'
_diffrn_source_type 'Incoatec I\ms'
_diffrn_standards_number 0
_exptl_absorpt_coefficient_mu 2.643
_exptl_absorpt_correction_T_max 0.7460
_exptl_absorpt_correction_T_min 0.6590
_exptl_absorpt_correction_type multi-scan
_exptl_absorpt_process_details
;
SADABS-2014/5 (Bruker,2014/5) was used for absorption correction.
wR2(int) was 0.0614 before and 0.0401 after correction.
The Ratio of minimum to maximum transmission is 0.8834.
The \l/2 correction factor is Not present.
;
_exptl_crystal_colour 'clear dark red'
_exptl_crystal_colour_lustre clear
_exptl_crystal_colour_modifier dark
_exptl_crystal_colour_primary red
_exptl_crystal_density_diffrn 2.180
_exptl_crystal_description block
_exptl_crystal_F_000 2772
_exptl_crystal_size_max 0.24
_exptl_crystal_size_mid 0.12
_exptl_crystal_size_min 0.11
_refine_diff_density_max 0.360
_refine_diff_density_min -0.484
_refine_diff_density_rms 0.078
_refine_ls_abs_structure_details
;
 Refined as an inversion twin.
;
_refine_ls_extinction_method none
_refine_ls_goodness_of_fit_ref 1.192
_refine_ls_hydrogen_treatment constr
_refine_ls_matrix_type full
_refine_ls_number_parameters 389
_refine_ls_number_reflns 7013
_refine_ls_number_restraints 1
_refine_ls_restrained_S_all 1.192
_refine_ls_R_factor_all 0.0170
_refine_ls_R_factor_gt 0.0168
_refine_ls_shift/su_max 0.002
_refine_ls_shift/su_mean 0.000
_refine_ls_structure_factor_coef Fsqd
_refine_ls_weighting_details 'w=1/[\s^2^(Fo^2^)+(0.0099P)^2^+4.4518P] where P=(Fo^2^+2Fc^2^)/3'
_refine_ls_weighting_scheme calc
_refine_ls_wR_factor_gt 0.0381
_refine_ls_wR_factor_ref 0.0382
_reflns_Friedel_coverage 0.978
_reflns_Friedel_fraction_full 0.998
_reflns_Friedel_fraction_max 0.998
_reflns_number_gt 6970
_reflns_number_total 7013
_reflns_threshold_expression 'I > 2\s(I)'
_cod_data_source_file c6dt02077a2.cif
_cod_data_source_block mo4718f
_cod_depositor_comments 'Adding full bibliography for 7040268--7040271.cif.'
_cod_original_cell_volume 4381.9(9)
_cod_database_code 7040271
_shelx_space_group_comment
;
The symmetry employed for this shelxl refinement is uniquely defined
by the following loop, which should always be used as a source of
symmetry information in preference to the above space-group names.
They are only intended as comments.
;
_olex2_refinement_description
;
1. Twinned data refinement
 Scales: 0.675(13) 0.325(13)
2. Fixed Uiso
 At 1.2 times of:
  All C(H) groups, All C(H,H) groups
3.a Secondary CH2 refined with riding coordinates:
 C5(H5A,H5B), C6(H6A,H6B), C11(H11A,H11B), C12(H12A,H12B), C17(H17A,H17B),
 C18(H18A,H18B)
3.b Aromatic/amide H refined with riding coordinates:
 C2(H2), C3(H3), C4(H4), C8(H8), C9(H9), C10(H10), C14(H14), C15(H15), C16(H16)
;
_shelx_shelxl_version_number 2014/7
_olex2_submission_original_sample_id 1[SbF6]2
_olex2_submission_special_instructions 'No special instructions were received'

loop_
_space_group_symop_operation_xyz
'x, y, z'
'x-y, x, z+5/6'
'-y, x-y, z+2/3'
'-x, -y, z+1/2'
'-x+y, -x, z+1/3'
'y, -x+y, z+1/6'

loop_
_atom_site_label
_atom_site_type_symbol
_atom_site_fract_x
_atom_site_fract_y
_atom_site_fract_z
_atom_site_U_iso_or_equiv
_atom_site_adp_type
_atom_site_occupancy
_atom_site_site_symmetry_order
_atom_site_calc_flag
_atom_site_refinement_flags_posn
Sb1 Sb 0.87503(3) 0.12267(3) 0.49028(2) 0.01142(5) Uani 1 1 d .
F1 F 0.9530(3) 0.3044(3) 0.51005(5) 0.0233(5) Uani 1 1 d .
F2 F 0.6832(3) 0.0470(3) 0.50666(5) 0.0242(5) Uani 1 1 d .
F3 F 0.7968(3) -0.0583(3) 0.46992(6) 0.0251(5) Uani 1 1 d .
F4 F 1.0622(3) 0.1977(3) 0.47202(5) 0.0200(5) Uani 1 1 d .
F5 F 0.9364(3) 0.0335(3) 0.51688(5) 0.0228(5) Uani 1 1 d .
F6 F 0.8109(3) 0.2082(3) 0.46326(5) 0.0194(5) Uani 1 1 d .
Sb2 Sb 0.34818(3) -0.14678(3) 0.58677(2) 0.01201(5) Uani 1 1 d .
F7 F 0.4295(3) 0.0033(3) 0.61374(5) 0.0229(5) Uani 1 1 d .
F8 F 0.5207(3) -0.0254(3) 0.56545(5) 0.0197(5) Uani 1 1 d .
F9 F 0.2669(3) -0.2979(3) 0.55994(5) 0.0291(6) Uani 1 1 d .
F10 F 0.1784(3) -0.2658(3) 0.60896(5) 0.0219(5) Uani 1 1 d .
F11 F 0.4487(3) -0.2441(3) 0.60172(5) 0.0237(5) Uani 1 1 d .
F12 F 0.2483(3) -0.0499(3) 0.57147(5) 0.0253(5) Uani 1 1 d .
Fe Fe 0.67998(6) 0.51243(6) 0.54491(2) 0.00838(10) Uani 1 1 d .
S1 S 0.82612(11) 0.95313(10) 0.58389(2) 0.01659(18) Uani 1 1 d .
S2 S 0.97649(11) 0.60994(12) 0.47481(2) 0.0192(2) Uani 1 1 d .
S3 S 0.77417(11) 0.27279(11) 0.60824(2) 0.01564(18) Uani 1 1 d .
N1 N 0.7762(3) 0.6895(4) 0.56920(6) 0.0110(6) Uani 1 1 d .
N2 N 0.5932(4) 0.6342(3) 0.52977(6) 0.0111(6) Uani 1 1 d .
N3 N 0.3073(4) 0.3355(4) 0.52420(6) 0.0138(6) Uani 1 1 d .
N4 N 0.8535(4) 0.6098(3) 0.51964(6) 0.0107(6) Uani 1 1 d .
N5 N 0.6033(3) 0.3542(3) 0.51688(6) 0.0095(5) Uani 1 1 d .
N6 N 0.7704(4) 0.4125(4) 0.56578(6) 0.0114(6) Uani 1 1 d .
N7 N 0.5115(3) 0.3998(3) 0.57077(6) 0.0100(6) Uani 1 1 d .
C1 C 0.7368(4) 0.7944(4) 0.56410(8) 0.0127(7) Uani 1 1 d .
C2 C 0.9239(4) 0.8768(5) 0.59943(8) 0.0171(8) Uani 1 1 d .
H2 H 0.9971 0.9262 0.6133 0.021 Uiso 1 1 calc R
C3 C 0.8831(4) 0.7366(4) 0.58939(7) 0.0150(7) Uani 1 1 d .
H3 H 0.9248 0.6761 0.5957 0.018 Uiso 1 1 calc R
C4 C 0.6342(4) 0.7619(4) 0.54169(7) 0.0134(7) Uani 1 1 d .
H4 H 0.5997 0.8299 0.5362 0.016 Uiso 1 1 calc R
C5 C 0.4945(4) 0.5958(4) 0.50612(7) 0.0132(7) Uani 1 1 d .
H5A H 0.5345 0.5569 0.4918 0.016 Uiso 1 1 calc R
H5B H 0.4980 0.6899 0.4994 0.016 Uiso 1 1 calc R
C6 C 0.3268(4) 0.4743(4) 0.51212(7) 0.0135(7) Uani 1 1 d .
H6A H 0.2825 0.5198 0.5242 0.016 Uiso 1 1 calc R
H6B H 0.2680 0.4474 0.4952 0.016 Uiso 1 1 calc R
C7 C 0.8302(4) 0.5282(4) 0.49740(7) 0.0132(7) Uani 1 1 d .
C8 C 1.0761(5) 0.7601(5) 0.49659(8) 0.0209(8) Uani 1 1 d .
H8 H 1.1753 0.8448 0.4932 0.025 Uiso 1 1 calc R
C9 C 0.9941(4) 0.7413(4) 0.51923(8) 0.0161(7) Uani 1 1 d .
H9 H 1.0307 0.8130 0.5336 0.019 Uiso 1 1 calc R
C10 C 0.6897(4) 0.3830(4) 0.49625(7) 0.0126(7) Uani 1 1 d .
H10 H 0.6632 0.3145 0.4815 0.015 Uiso 1 1 calc R
C11 C 0.4598(4) 0.2062(4) 0.51745(7) 0.0116(7) Uani 1 1 d .
H11A H 0.4404 0.1642 0.5359 0.014 Uiso 1 1 calc R
H11B H 0.4689 0.1326 0.5055 0.014 Uiso 1 1 calc R
C12 C 0.3252(4) 0.2260(4) 0.50824(7) 0.0132(7) Uani 1 1 d .
H12A H 0.3415 0.2599 0.4893 0.016 Uiso 1 1 calc R
H12B H 0.2294 0.1256 0.5092 0.016 Uiso 1 1 calc R
C13 C 0.6855(4) 0.3346(4) 0.58675(8) 0.0109(6) Uani 1 1 d .
C14 C 0.9335(4) 0.3557(4) 0.58842(8) 0.0161(7) Uani 1 1 d .
H14 H 1.0255 0.3548 0.5922 0.019 Uiso 1 1 calc R
C15 C 0.9125(4) 0.4231(4) 0.56645(7) 0.0117(7) Uani 1 1 d .
H15 H 0.9880 0.4725 0.5529 0.014 Uiso 1 1 calc R
C16 C 0.5387(4) 0.3262(4) 0.58921(7) 0.0118(7) Uani 1 1 d .
H16 H 0.4681 0.2714 0.6032 0.014 Uiso 1 1 calc R
C17 C 0.3657(4) 0.4003(4) 0.57233(7) 0.0134(7) Uani 1 1 d .
H17A H 0.3860 0.5064 0.5699 0.016 Uiso 1 1 calc R
H17B H 0.3202 0.3649 0.5903 0.016 Uiso 1 1 calc R
C18 C 0.2512(4) 0.2972(4) 0.55111(8) 0.0142(7) Uani 1 1 d .
H18A H 0.2235 0.1897 0.5547 0.017 Uiso 1 1 calc R
H18B H 0.1567 0.3038 0.5527 0.017 Uiso 1 1 calc R

loop_
_atom_site_aniso_label
_atom_site_aniso_U_11
_atom_site_aniso_U_22
_atom_site_aniso_U_33
_atom_site_aniso_U_23
_atom_site_aniso_U_13
_atom_site_aniso_U_12
Sb1 0.01135(11) 0.01292(11) 0.01103(10) -0.00118(9) 0.00032(9) 0.00685(9)
F1 0.0315(14) 0.0215(12) 0.0199(12) -0.0083(10) -0.0036(10) 0.0155(11)
F2 0.0182(12) 0.0296(14) 0.0301(13) 0.0126(11) 0.0101(10) 0.0161(11)
F3 0.0179(12) 0.0197(12) 0.0362(14) -0.0134(11) -0.0069(10) 0.0082(10)
F4 0.0118(11) 0.0248(13) 0.0219(12) -0.0045(10) 0.0025(9) 0.0080(10)
F5 0.0234(13) 0.0273(13) 0.0228(12) 0.0064(10) -0.0004(10) 0.0165(11)
F6 0.0233(12) 0.0262(13) 0.0131(10) 0.0019(9) 0.0006(9) 0.0155(11)
Sb2 0.01121(11) 0.01279(11) 0.01169(10) 0.00022(9) -0.00066(9) 0.00575(9)
F7 0.0240(13) 0.0224(13) 0.0171(12) -0.0045(9) 0.0008(10) 0.0077(10)
F8 0.0192(12) 0.0233(12) 0.0165(11) 0.0030(9) 0.0060(9) 0.0105(10)
F9 0.0300(15) 0.0248(14) 0.0243(13) -0.0105(11) -0.0045(11) 0.0076(12)
F10 0.0134(11) 0.0234(12) 0.0258(12) 0.0066(10) 0.0017(9) 0.0069(10)
F11 0.0226(13) 0.0272(13) 0.0277(13) 0.0090(10) 0.0029(10) 0.0172(11)
F12 0.0236(13) 0.0315(14) 0.0269(13) 0.0096(11) 0.0004(10) 0.0184(12)
Fe 0.0093(2) 0.0088(2) 0.0075(2) 0.00005(17) 0.00000(17) 0.00480(19)
S1 0.0183(4) 0.0111(4) 0.0188(5) -0.0059(3) -0.0038(4) 0.0062(4)
S2 0.0176(5) 0.0179(5) 0.0154(4) -0.0004(4) 0.0075(4) 0.0038(4)
S3 0.0169(4) 0.0209(5) 0.0127(4) 0.0052(3) 0.0002(3) 0.0121(4)
N1 0.0087(14) 0.0132(15) 0.0091(13) -0.0007(11) 0.0002(11) 0.0039(12)
N2 0.0124(14) 0.0100(14) 0.0112(14) 0.0019(11) 0.0005(11) 0.0059(12)
N3 0.0180(15) 0.0135(15) 0.0126(14) 0.0010(12) 0.0023(12) 0.0098(13)
N4 0.0125(14) 0.0108(14) 0.0104(14) 0.0006(11) -0.0012(11) 0.0070(12)
N5 0.0114(14) 0.0115(14) 0.0079(13) 0.0002(10) -0.0012(11) 0.0074(12)
N6 0.0138(15) 0.0120(14) 0.0102(14) -0.0008(11) -0.0008(11) 0.0079(12)
N7 0.0107(14) 0.0118(14) 0.0082(13) -0.0006(11) -0.0013(11) 0.0061(12)
C1 0.0122(17) 0.0087(16) 0.0157(17) -0.0018(13) -0.0009(13) 0.0043(14)
C2 0.0108(17) 0.0181(18) 0.0180(18) -0.0028(15) -0.0035(14) 0.0038(15)
C3 0.0135(17) 0.0196(18) 0.0127(17) -0.0020(14) -0.0003(14) 0.0089(15)
C4 0.0155(17) 0.0118(16) 0.0139(17) 0.0022(13) 0.0002(13) 0.0076(14)
C5 0.0155(18) 0.0114(16) 0.0132(16) -0.0007(13) -0.0056(13) 0.0071(14)
C6 0.0123(17) 0.0157(17) 0.0147(17) 0.0009(14) -0.0029(13) 0.0085(15)
C7 0.0137(17) 0.0136(17) 0.0125(17) 0.0018(13) 0.0021(13) 0.0069(14)
C8 0.0148(18) 0.0187(19) 0.022(2) 0.0022(15) 0.0024(15) 0.0032(16)
C9 0.0141(17) 0.0131(17) 0.0176(18) 0.0006(14) -0.0015(14) 0.0041(15)
C10 0.0138(17) 0.0136(17) 0.0119(17) -0.0009(13) -0.0008(13) 0.0079(14)
C11 0.0115(16) 0.0112(16) 0.0123(16) -0.0016(13) -0.0001(13) 0.0057(14)
C12 0.0132(17) 0.0116(16) 0.0144(17) -0.0026(13) -0.0015(13) 0.0060(14)
C13 0.0138(16) 0.0108(15) 0.0098(14) -0.0001(12) -0.0012(13) 0.0074(13)
C14 0.0139(17) 0.0182(18) 0.0175(18) -0.0006(15) 0.0005(15) 0.0090(15)
C15 0.0122(17) 0.0136(17) 0.0106(16) 0.0002(13) 0.0005(13) 0.0075(14)
C16 0.0127(16) 0.0114(16) 0.0112(16) 0.0012(13) 0.0007(13) 0.0059(13)
C17 0.0120(17) 0.0166(17) 0.0147(17) -0.0006(14) 0.0005(13) 0.0095(14)
C18 0.0112(16) 0.0167(18) 0.0158(17) 0.0000(14) 0.0017(13) 0.0080(15)

loop_
_atom_type_symbol
_atom_type_description
_atom_type_scat_dispersion_real
_atom_type_scat_dispersion_imag
_atom_type_scat_source
C C 0.0033 0.0016 'International Tables Vol C Tables 4.2.6.8 and 6.1.1.4'
H H 0.0000 0.0000 'International Tables Vol C Tables 4.2.6.8 and 6.1.1.4'
F F 0.0171 0.0103 'International Tables Vol C Tables 4.2.6.8 and 6.1.1.4'
Fe Fe 0.3463 0.8444 'International Tables Vol C Tables 4.2.6.8 and 6.1.1.4'
N N 0.0061 0.0033 'International Tables Vol C Tables 4.2.6.8 and 6.1.1.4'
S S 0.1246 0.1234 'International Tables Vol C Tables 4.2.6.8 and 6.1.1.4'
Sb Sb -0.5866 1.5461 'International Tables Vol C Tables 4.2.6.8 and 6.1.1.4'

loop_
_geom_angle_atom_site_label_1
_geom_angle_atom_site_label_2
_geom_angle_atom_site_label_3
_geom_angle
F1 Sb1 F2 90.65(12)
F1 Sb1 F3 179.10(12)
F1 Sb1 F4 90.92(11)
F1 Sb1 F5 91.03(11)
F1 Sb1 F6 90.11(11)
F2 Sb1 F3 89.65(12)
F2 Sb1 F4 176.83(11)
F2 Sb1 F6 88.77(11)
F4 Sb1 F3 88.74(11)
F4 Sb1 F6 88.47(11)
F5 Sb1 F2 90.93(11)
F5 Sb1 F3 89.81(12)
F5 Sb1 F4 91.79(11)
F5 Sb1 F6 178.83(12)
F6 Sb1 F3 89.05(11)
F7 Sb2 F9 179.62(13)
F7 Sb2 F10 89.02(11)
F7 Sb2 F11 90.20(12)
F8 Sb2 F7 89.59(11)
F8 Sb2 F9 90.58(11)
F8 Sb2 F10 178.47(11)
F8 Sb2 F11 89.98(11)
F8 Sb2 F12 89.62(11)
F9 Sb2 F10 90.81(12)
F9 Sb2 F11 89.46(12)
F11 Sb2 F10 89.39(11)
F12 Sb2 F7 90.24(12)
F12 Sb2 F9 90.10(12)
F12 Sb2 F10 91.02(11)
F12 Sb2 F11 179.40(12)
N1 Fe N2 80.97(13)
N1 Fe N4 91.76(13)
N1 Fe N5 172.16(13)
N1 Fe N7 90.59(13)
N4 Fe N2 90.23(13)
N4 Fe N7 174.60(13)
N5 Fe N2 96.60(12)
N5 Fe N4 80.77(13)
N5 Fe N7 97.06(13)
N6 Fe N1 89.61(13)
N6 Fe N2 169.76(13)
N6 Fe N4 94.08(13)
N6 Fe N5 93.25(13)
N6 Fe N7 81.07(13)
N7 Fe N2 94.94(13)
C1 S1 C2 89.62(19)
C7 S2 C8 89.44(19)
C13 S3 C14 89.63(19)
C1 N1 Fe 113.4(2)
C1 N1 C3 111.1(3)
C3 N1 Fe 135.3(3)
C4 N2 Fe 115.1(2)
C4 N2 C5 118.3(3)
C5 N2 Fe 126.6(2)
C6 N3 C12 120.1(3)
C18 N3 C6 119.8(3)
C18 N3 C12 119.6(3)
C7 N4 Fe 112.8(2)
C7 N4 C9 111.2(3)
C9 N4 Fe 136.0(3)
C10 N5 Fe 116.1(3)
C10 N5 C11 117.2(3)
C11 N5 Fe 126.7(2)
C13 N6 Fe 113.2(2)
C13 N6 C15 111.2(3)
C15 N6 Fe 134.6(3)
C16 N7 Fe 115.2(2)
C16 N7 C17 117.5(3)
C17 N7 Fe 127.2(2)
N1 C1 S1 114.1(3)
N1 C1 C4 115.7(3)
C4 C1 S1 130.0(3)
S1 C2 H2 124.5
C3 C2 S1 111.1(3)
C3 C2 H2 124.5
N1 C3 H3 123.0
C2 C3 N1 114.1(3)
C2 C3 H3 123.0
N2 C4 C1 114.9(3)
N2 C4 H4 122.6
C1 C4 H4 122.6
N2 C5 H5A 109.1
N2 C5 H5B 109.1
N2 C5 C6 112.5(3)
H5A C5 H5B 107.8
C6 C5 H5A 109.1
C6 C5 H5B 109.1
N3 C6 C5 114.5(3)
N3 C6 H6A 108.6
N3 C6 H6B 108.6
C5 C6 H6A 108.6
C5 C6 H6B 108.6
H6A C6 H6B 107.6
N4 C7 S2 114.2(3)
N4 C7 C10 116.2(3)
C10 C7 S2 129.6(3)
S2 C8 H8 124.5
C9 C8 S2 110.9(3)
C9 C8 H8 124.5
N4 C9 H9 122.9
C8 C9 N4 114.2(4)
C8 C9 H9 122.9
N5 C10 C7 114.1(3)
N5 C10 H10 123.0
C7 C10 H10 123.0
N5 C11 H11A 109.6
N5 C11 H11B 109.6
N5 C11 C12 110.3(3)
H11A C11 H11B 108.1
C12 C11 H11A 109.6
C12 C11 H11B 109.6
N3 C12 C11 112.9(3)
N3 C12 H12A 109.0
N3 C12 H12B 109.0
C11 C12 H12A 109.0
C11 C12 H12B 109.0
H12A C12 H12B 107.8
N6 C13 S3 114.3(3)
N6 C13 C16 116.0(3)
C16 C13 S3 129.4(3)
S3 C14 H14 124.2
C15 C14 S3 111.6(3)
C15 C14 H14 124.2
N6 C15 H15 123.4
C14 C15 N6 113.3(3)
C14 C15 H15 123.4
N7 C16 C13 114.2(3)
N7 C16 H16 122.9
C13 C16 H16 122.9
N7 C17 H17A 109.2
N7 C17 H17B 109.2
N7 C17 C18 112.1(3)
H17A C17 H17B 107.9
C18 C17 H17A 109.2
C18 C17 H17B 109.2
N3 C18 C17 113.9(3)
N3 C18 H18A 108.8
N3 C18 H18B 108.8
C17 C18 H18A 108.8
C17 C18 H18B 108.8
H18A C18 H18B 107.7

loop_
_geom_bond_atom_site_label_1
_geom_bond_atom_site_label_2
_geom_bond_distance
Sb1 F1 1.872(2)
Sb1 F2 1.873(2)
Sb1 F3 1.881(2)
Sb1 F4 1.879(2)
Sb1 F5 1.872(2)
Sb1 F6 1.879(2)
Sb2 F7 1.878(2)
Sb2 F8 1.876(2)
Sb2 F9 1.879(3)
Sb2 F10 1.881(2)
Sb2 F11 1.879(2)
Sb2 F12 1.878(2)
Fe N1 1.964(3)
Fe N2 1.978(3)
Fe N4 1.973(3)
Fe N5 1.965(3)
Fe N6 1.960(3)
Fe N7 1.977(3)
S1 C1 1.703(4)
S1 C2 1.708(4)
S2 C7 1.705(4)
S2 C8 1.719(4)
S3 C13 1.700(4)
S3 C14 1.706(4)
N1 C1 1.326(5)
N1 C3 1.374(5)
N2 C4 1.283(5)
N2 C5 1.465(4)
N3 C6 1.442(5)
N3 C12 1.443(5)
N3 C18 1.433(5)
N4 C7 1.330(5)
N4 C9 1.372(5)
N5 C10 1.283(5)
N5 C11 1.469(5)
N6 C13 1.331(5)
N6 C15 1.381(5)
N7 C16 1.294(5)
N7 C17 1.473(4)
C1 C4 1.444(5)
C2 H2 0.9500
C2 C3 1.354(6)
C3 H3 0.9500
C4 H4 0.9500
C5 H5A 0.9900
C5 H5B 0.9900
C5 C6 1.540(5)
C6 H6A 0.9900
C6 H6B 0.9900
C7 C10 1.441(5)
C8 H8 0.9500
C8 C9 1.356(6)
C9 H9 0.9500
C10 H10 0.9500
C11 H11A 0.9900
C11 H11B 0.9900
C11 C12 1.536(5)
C12 H12A 0.9900
C12 H12B 0.9900
C13 C16 1.443(5)
C14 H14 0.9500
C14 C15 1.360(5)
C15 H15 0.9500
C16 H16 0.9500
C17 H17A 0.9900
C17 H17B 0.9900
C17 C18 1.527(5)
C18 H18A 0.9900
C18 H18B 0.9900

loop_
_geom_torsion_atom_site_label_1
_geom_torsion_atom_site_label_2
_geom_torsion_atom_site_label_3
_geom_torsion_atom_site_label_4
_geom_torsion
Fe N1 C1 S1 -177.00(18)
Fe N1 C1 C4 -1.1(4)
Fe N1 C3 C2 175.0(3)
Fe N2 C4 C1 0.0(4)
Fe N2 C5 C6 78.6(4)
Fe N4 C7 S2 179.08(17)
Fe N4 C7 C10 -3.1(4)
Fe N4 C9 C8 -179.7(3)
Fe N5 C10 C7 0.3(4)
Fe N5 C11 C12 83.5(3)
Fe N6 C13 S3 -169.91(17)
Fe N6 C13 C16 5.0(4)
Fe N6 C15 C14 166.2(3)
Fe N7 C16 C13 -2.6(4)
Fe N7 C17 C18 78.3(4)
S1 C1 C4 N2 175.9(3)
S1 C2 C3 N1 0.8(4)
S2 C7 C10 N5 179.3(3)
S2 C8 C9 N4 0.1(5)
S3 C13 C16 N7 172.3(3)
S3 C14 C15 N6 1.7(4)
N1 C1 C4 N2 0.7(5)
N2 C5 C6 N3 -54.0(4)
N4 C7 C10 N5 1.9(5)
N5 C11 C12 N3 -57.5(4)
N6 C13 C16 N7 -1.6(5)
N7 C17 C18 N3 -57.1(4)
C1 S1 C2 C3 -1.0(3)
C1 N1 C3 C2 0.0(5)
C2 S1 C1 N1 1.1(3)
C2 S1 C1 C4 -174.2(4)
C3 N1 C1 S1 -0.8(4)
C3 N1 C1 C4 175.1(3)
C4 N2 C5 C6 -104.3(4)
C5 N2 C4 C1 -177.4(3)
C6 N3 C12 C11 116.4(4)
C6 N3 C18 C17 -70.8(4)
C7 S2 C8 C9 -0.6(3)
C7 N4 C9 C8 0.8(5)
C8 S2 C7 N4 1.1(3)
C8 S2 C7 C10 -176.4(4)
C9 N4 C7 S2 -1.3(4)
C9 N4 C7 C10 176.6(3)
C10 N5 C11 C12 -97.9(4)
C11 N5 C10 C7 -178.4(3)
C12 N3 C6 C5 -74.2(4)
C12 N3 C18 C17 117.1(4)
C13 S3 C14 C15 -1.1(3)
C13 N6 C15 C14 -1.5(5)
C14 S3 C13 N6 0.3(3)
C14 S3 C13 C16 -173.7(4)
C15 N6 C13 S3 0.6(4)
C15 N6 C13 C16 175.5(3)
C16 N7 C17 C18 -106.5(4)
C17 N7 C16 C13 -178.4(3)
C18 N3 C6 C5 113.8(4)
C18 N3 C12 C11 -71.6(4)

loop_
_twin_individual_id
_twin_individual_mass_fraction_refined
1 0.675(13)
2 0.325(13)
